data_1502710
loop_
_publ_author_name
'Rodionova, T.'
'Komarov, V.'
'Villevald, G.'
'Aladko, L.'
'Karpova, T.'
'Manakov, A.'

_publ_section_title
;
 Calorimetric and structural studies of tetrabutylammonium chloride ionic
 clathrate hydrates.
;
_journal_issue 36
_journal_name_full 'The journal of physical chemistry. B'
_journal_page_first 11838
_journal_page_last 11846
_journal_paper_doi 10.1021/jp103939q
_journal_volume 114
_journal_year 2010
_chemical_formula_moiety '(C16 H36 N 1+), (Cl-),  30(H2 O)'
_chemical_formula_sum 'C16 H96 Cl N O30'
_chemical_formula_weight 818.4
_chemical_melting_point 288.3
_chemical_name_common
;
 tetrabutylammonium chloride TS I clathrate hydrate 
;
_chemical_name_systematic
; 
 tetrabutylammonium chloride clathrate hydrate  
;
_space_group_IT_number 84
_symmetry_cell_setting tetragonal
_symmetry_space_group_name_Hall '-P 4c'
_symmetry_space_group_name_H-M 'P 42/m'
_atom_sites_solution_hydrogens geom
_atom_sites_solution_primary direct
_atom_sites_solution_secondary difmap
_audit_creation_method SHELXL-97
_cell_angle_alpha 90.00
_cell_angle_beta 90.00
_cell_angle_gamma 90.00
_cell_formula_units_Z 5
_cell_length_a 23.488(4)
_cell_length_b 23.488(4)
_cell_length_c 12.529(2)
_cell_measurement_reflns_used 23583
_cell_measurement_temperature 150(2)
_cell_measurement_theta_max 27.14
_cell_measurement_theta_min 1.23
_cell_volume 6912(2)
_computing_cell_refinement 'HKL Scalepack (Otwinowski & Minor 1997)'
_computing_data_collection 'Collect (Nonius BV, 1997-2000)'
_computing_data_reduction 'Denzo and Scalepack(Otwinowski&Minor, 1997)'
_computing_molecular_graphics 'local program'
_computing_publication_material 'local program'
_computing_structure_refinement 'SHELXL-97 (Sheldrick, 1997)'
_computing_structure_solution 'SHELXS-97 (Sheldrick, 1990)'
_diffrn_ambient_temperature 150(2)
_diffrn_detector_area_resol_mean 25
_diffrn_measured_fraction_theta_full 0.998
_diffrn_measured_fraction_theta_max 0.998
_diffrn_measurement_device_type 'CCD area detector'
_diffrn_measurement_method 'phi and omega scans'
_diffrn_radiation_monochromator graphite
_diffrn_radiation_source 'sealed tube'
_diffrn_radiation_type MoK\a
_diffrn_radiation_wavelength 0.71073
_diffrn_reflns_av_R_equivalents 0.0289
_diffrn_reflns_av_sigmaI/netI 0.0374
_diffrn_reflns_limit_h_max 26
_diffrn_reflns_limit_h_min -25
_diffrn_reflns_limit_k_max 26
_diffrn_reflns_limit_k_min -18
_diffrn_reflns_limit_l_max 13
_diffrn_reflns_limit_l_min -14
_diffrn_reflns_number 18468
_diffrn_reflns_theta_full 23.81
_diffrn_reflns_theta_max 23.81
_diffrn_reflns_theta_min 2.38
_diffrn_standards_number 0
_exptl_absorpt_coefficient_mu 0.134
_exptl_absorpt_correction_type none
_exptl_crystal_colour colourless
_exptl_crystal_density_diffrn 0.942
_exptl_crystal_density_method 'not measured'
_exptl_crystal_description 'tetragonal prism'
_exptl_crystal_F_000 2185
_exptl_crystal_size_max 0.40
_exptl_crystal_size_mid 0.20
_exptl_crystal_size_min 0.20
_refine_diff_density_max 1.082
_refine_diff_density_min -0.506
_refine_diff_density_rms 0.099
_refine_ls_extinction_method none
_refine_ls_goodness_of_fit_ref 1.047
_refine_ls_hydrogen_treatment constr
_refine_ls_matrix_type full
_refine_ls_number_parameters 210
_refine_ls_number_reflns 5585
_refine_ls_number_restraints 48
_refine_ls_restrained_S_all 1.044
_refine_ls_R_factor_all 0.1515
_refine_ls_R_factor_gt 0.1313
_refine_ls_shift/su_max 3.275
_refine_ls_shift/su_mean 0.050
_refine_ls_structure_factor_coef Fsqd
_refine_ls_weighting_details 'calc w=1/[\s^2^(Fo^2^)+(0.1868P)^2^+26.4959P] where P=(Fo^2^+2Fc^2^)/3'
_refine_ls_weighting_scheme calc
_refine_ls_wR_factor_gt 0.3536
_refine_ls_wR_factor_ref 0.3719
_reflns_number_gt 4382
_reflns_number_total 5585
_reflns_threshold_expression >2sigma(I)
_cod_data_source_file jp103939q_si_001.cif
_cod_data_source_block s4
_cod_depositor_comments
;
The following automatic conversions were performed:

'_symmetry_cell_setting' value 'Tetragonal' changed to 'tetragonal'
according to /home/saulius/struct/CIF-dictionaries/cif_core.dic
dictionary named 'cif_core.dic' version 2.4.2 from 2011-04-26.

Automatic conversion script
Id: cif_fix_values 1715 2011-07-08 13:25:40Z adriana 
;
_cod_database_code 1502710

loop_
_symmetry_equiv_pos_as_xyz
'x, y, z'
'-x, -y, z'
'-y, x, z+1/2'
'y, -x, z+1/2'
'-x, -y, -z'
'x, y, -z'
'y, -x, -z-1/2'
'-y, x, -z-1/2'

loop_
_atom_site_label
_atom_site_type_symbol
_atom_site_fract_x
_atom_site_fract_y
_atom_site_fract_z
_atom_site_U_iso_or_equiv
_atom_site_adp_type
_atom_site_occupancy
_atom_site_symmetry_multiplicity
_atom_site_calc_flag
_atom_site_refinement_flags
_atom_site_disorder_assembly
_atom_site_disorder_group
N1 N -0.2077(2) 0.4441(2) -0.0076(16) 0.0288(18) Uiso 0.50 1 d PD A -1
C111 C -0.2628(4) 0.4666(4) -0.0536(8) 0.035(2) Uiso 0.50 1 d PD A -1
H11A H -0.2865 0.4337 -0.0752 0.043 Uiso 0.50 1 calc PR A -1
H11B H -0.2537 0.4884 -0.1191 0.043 Uiso 0.50 1 calc PR A -1
C112 C -0.2980(4) 0.5046(4) 0.0201(8) 0.038(3) Uiso 0.50 1 d PD A -1
H12A H -0.2765 0.5396 0.0378 0.045 Uiso 0.50 1 calc PR A -1
H12B H -0.3068 0.4843 0.0873 0.045 Uiso 0.50 1 calc PR A -1
C113 C -0.3533(4) 0.5199(5) -0.0384(8) 0.045(3) Uiso 0.50 1 d PD A -1
H13A H -0.3441 0.5388 -0.1070 0.054 Uiso 0.50 1 calc PR A -1
H13B H -0.3750 0.4848 -0.0541 0.054 Uiso 0.50 1 calc PR A -1
C114 C -0.3893(5) 0.5597(5) 0.0304(10) 0.062(4) Uiso 0.50 1 d PD A -1
H14A H -0.4245 0.5693 -0.0077 0.093 Uiso 0.50 1 calc PR A -1
H14B H -0.3679 0.5946 0.0452 0.093 Uiso 0.50 1 calc PR A -1
H14C H -0.3988 0.5408 0.0978 0.093 Uiso 0.50 1 calc PR A -1
C121 C -0.1705(4) 0.4912(4) 0.0402(7) 0.032(2) Uiso 0.50 1 d PD A -1
H21A H -0.1901 0.5067 0.1038 0.039 Uiso 0.50 1 calc PR A -1
H21B H -0.1343 0.4739 0.0645 0.039 Uiso 0.50 1 calc PR A -1
C122 C -0.1567(4) 0.5403(4) -0.0346(7) 0.038(2) Uiso 0.50 1 d PD A -1
H22A H -0.1346 0.5260 -0.0964 0.046 Uiso 0.50 1 calc PR A -1
H22B H -0.1924 0.5573 -0.0617 0.046 Uiso 0.50 1 calc PR A -1
C123 C -0.1224(4) 0.5849(4) 0.0246(8) 0.046(3) Uiso 0.50 1 d PD A -1
H23A H -0.0865 0.5677 0.0506 0.055 Uiso 0.50 1 calc PR A -1
H23B H -0.1443 0.5982 0.0874 0.055 Uiso 0.50 1 calc PR A -1
C124 C -0.1086(6) 0.6356(6) -0.0464(11) 0.064(3) Uiso 0.50 1 d PD A -1
H24A H -0.0874 0.6640 -0.0051 0.097 Uiso 0.50 1 calc PR A -1
H24B H -0.1440 0.6525 -0.0728 0.097 Uiso 0.50 1 calc PR A -1
H24C H -0.0854 0.6229 -0.1069 0.097 Uiso 0.50 1 calc PR A -1
C131 C -0.1748(4) 0.4143(4) -0.0928(8) 0.030(2) Uiso 0.50 1 d PD A -1
H31A H -0.1379 0.4022 -0.0623 0.036 Uiso 0.50 1 calc PR A -1
H31B H -0.1666 0.4421 -0.1501 0.036 Uiso 0.50 1 calc PR A -1
C132 C -0.2028(5) 0.3627(5) -0.1432(9) 0.0416(19) Uiso 0.50 1 d PD A -1
H32A H -0.2103 0.3337 -0.0876 0.050 Uiso 0.50 1 calc PR A -1
H32B H -0.2397 0.3739 -0.1749 0.050 Uiso 0.50 1 calc PR A -1
C133 C -0.1652(5) 0.3375(5) -0.2285(10) 0.048(2) Uiso 0.50 1 d PD A -1
H33A H -0.1289 0.3248 -0.1962 0.057 Uiso 0.50 1 calc PR A -1
H33B H -0.1564 0.3670 -0.2825 0.057 Uiso 0.50 1 calc PR A -1
C134 C -0.1942(6) 0.2871(6) -0.2824(12) 0.062(3) Uiso 0.50 1 d PD A -1
H34A H -0.1686 0.2708 -0.3360 0.094 Uiso 0.50 1 calc PR A -1
H34B H -0.2294 0.3000 -0.3170 0.094 Uiso 0.50 1 calc PR A -1
H34C H -0.2033 0.2581 -0.2287 0.094 Uiso 0.50 1 calc PR A -1
C141 C -0.2234(4) 0.4038(4) 0.0864(8) 0.031(2) Uiso 0.50 1 d PD A -1
H41A H -0.2410 0.4271 0.1436 0.037 Uiso 0.50 1 calc PR A -1
H41B H -0.2527 0.3768 0.0610 0.037 Uiso 0.50 1 calc PR A -1
C142 C -0.1756(5) 0.3701(5) 0.1348(9) 0.0416(19) Uiso 0.50 1 d PD A -1
H42A H -0.1467 0.3960 0.1653 0.050 Uiso 0.50 1 calc PR A -1
H42B H -0.1571 0.3463 0.0795 0.050 Uiso 0.50 1 calc PR A -1
C143 C -0.2008(5) 0.3318(5) 0.2233(10) 0.048(2) Uiso 0.50 1 d PD A -1
H43A H -0.2189 0.3564 0.2778 0.057 Uiso 0.50 1 calc PR A -1
H43B H -0.2311 0.3078 0.1917 0.057 Uiso 0.50 1 calc PR A -1
C144 C -0.1590(6) 0.2943(6) 0.2770(12) 0.062(3) Uiso 0.50 1 d PD A -1
H44A H -0.1781 0.2723 0.3329 0.094 Uiso 0.50 1 calc PR A -1
H44B H -0.1289 0.3177 0.3091 0.094 Uiso 0.50 1 calc PR A -1
H44C H -0.1422 0.2683 0.2246 0.094 Uiso 0.50 1 calc PR A -1
N2 N 0.0000 0.0000 0.2500 0.047(4) Uiso 0.289(8) 4 d SPD B -2
C211 C -0.0388(12) -0.0412(12) 0.184(2) 0.079(6) Uiso 0.289(8) 1 d PD B -2
H51A H -0.0566 -0.0690 0.2331 0.095 Uiso 0.289(8) 1 calc PR B -2
H51B H -0.0696 -0.0190 0.1500 0.095 Uiso 0.289(8) 1 calc PR B -2
C212 C -0.0058(15) -0.0736(14) 0.097(3) 0.086(7) Uiso 0.289(8) 1 d PD B -2
H52A H 0.0246 -0.0981 0.1272 0.103 Uiso 0.289(8) 1 calc PR B -2
H52B H 0.0101 -0.0481 0.0420 0.103 Uiso 0.289(8) 1 calc PR B -2
C213 C -0.0592(13) -0.1093(14) 0.056(2) 0.079(5) Uiso 0.289(8) 1 d PD B -2
H53A H -0.0926 -0.0857 0.0365 0.095 Uiso 0.289(8) 1 calc PR B -2
H53B H -0.0703 -0.1412 0.1032 0.095 Uiso 0.289(8) 1 calc PR B -2
C214 C -0.0127(13) -0.1317(13) -0.064(2) 0.079(5) Uiso 0.289(8) 1 d PD B -2
H54A H -0.0356 -0.1543 -0.1141 0.119 Uiso 0.289(8) 1 calc PR B -2
H54B H 0.0195 -0.1545 -0.0390 0.119 Uiso 0.289(8) 1 calc PR B -2
H54C H 0.0016 -0.0976 -0.1007 0.119 Uiso 0.289(8) 1 calc PR B -2
N3 N 0.0000 0.0000 0.2500 0.047(4) Uiso 0.211(8) 4 d SPD B -3
C311 C -0.0131(16) 0.0629(16) 0.184(3) 0.079(6) Uiso 0.211(8) 1 d PD B -3
H61A H -0.0506 0.0620 0.1480 0.095 Uiso 0.211(8) 1 calc PR B -3
H61B H -0.0119 0.0956 0.2335 0.095 Uiso 0.211(8) 1 calc PR B -3
C312 C 0.037(2) 0.0664(19) 0.099(3) 0.086(7) Uiso 0.211(8) 1 d PD B -3
H62A H 0.0710 0.0804 0.1375 0.103 Uiso 0.211(8) 1 calc PR B -3
H62B H 0.0453 0.0270 0.0762 0.103 Uiso 0.211(8) 1 calc PR B -3
C313 C 0.0306(14) 0.0996(13) 0.007(5) 0.079(5) Uiso 0.211(8) 1 d PD B -3
H63A H 0.0149 0.0685 -0.0375 0.095 Uiso 0.211(8) 1 calc PR B -3
H63B H -0.0038 0.1200 0.0318 0.095 Uiso 0.211(8) 1 calc PR B -3
C314 C 0.0420(19) 0.1373(18) -0.081(3) 0.079(5) Uiso 0.211(8) 1 d PD B -3
H64A H 0.0098 0.1634 -0.0904 0.119 Uiso 0.211(8) 1 calc PR B -3
H64B H 0.0474 0.1150 -0.1462 0.119 Uiso 0.211(8) 1 calc PR B -3
H64C H 0.0766 0.1593 -0.0660 0.119 Uiso 0.211(8) 1 calc PR B -3
Cl1 Cl 0.0906(6) 0.8394(6) 0.2490(11) 0.044(5) Uiso 0.097(6) 1 d P . 4
OC11 O 0.13352(19) 0.8606(2) 0.1855(4) 0.0560(14) Uiso 0.903(6) 1 d P . 4
OC12 O 0.05044(19) 0.8147(2) 0.3151(4) 0.0556(13) Uiso 0.903(6) 1 d P . 4
Cl2 Cl 0.85715(15) 0.22233(15) 0.0000 0.0429(19) Uiso 0.248(18) 2 d SP . 4
OC2 O 0.85715(15) 0.22233(15) 0.0000 0.0429(19) Uiso 0.752(18) 2 d SP . 4
Cl3 Cl 0.27319(18) 0.31085(18) 0.0000 0.060(2) Uiso 0.28(2) 2 d SP . 4
OC3 O 0.27319(18) 0.31085(18) 0.0000 0.060(2) Uiso 0.72(2) 2 d SP . 4
OC4 O 0.0000 0.0000 0.2500 0.047(4) Uiso 0.35(3) 4 d SP . 4
O001 O 0.47485(19) 0.76198(18) 0.2121(4) 0.0613(12) Uiso 1 1 d . . 4
O002 O 0.5000 0.5000 0.2500 0.0394(16) Uiso 1 4 d S . 4
O003 O 0.3375(2) 0.0715(2) 0.0000 0.0441(13) Uiso 1 2 d S . 4
O004 O 0.7768(2) 0.8942(2) 0.0000 0.0438(13) Uiso 1 2 d S . 4
O005 O 0.3911(2) 0.2694(2) 0.0000 0.0387(12) Uiso 1 2 d S . 4
O006 O 0.1870(2) 0.2200(2) 0.0000 0.0530(15) Uiso 1 2 d S . 4
O007 O 0.63821(16) -0.00341(16) 0.1768(3) 0.0467(10) Uiso 1 1 d . . 4
O008 O 0.52648(14) 0.40776(14) 0.1152(3) 0.0396(9) Uiso 1 1 d . . 4
O009 O 0.55139(15) 0.67797(15) 0.1703(3) 0.0440(9) Uiso 1 1 d . . 4
O010 O 0.87280(18) 0.76661(18) 0.1941(4) 0.0584(11) Uiso 1 1 d . . 4
O011 O 0.5773(2) 0.8463(2) 0.0000 0.0411(12) Uiso 1 2 d S . 4
O012 O 0.96137(15) 0.45555(15) 0.2065(3) 0.0422(9) Uiso 1 1 d . . 4
O013 O 0.31407(17) 0.81952(17) 0.1817(3) 0.0536(11) Uiso 1 1 d . . 4
O014 O 0.62958(16) 0.63123(16) 0.3095(3) 0.0483(10) Uiso 1 1 d . . 4
O015 O 0.49519(16) 0.12761(15) 0.1700(3) 0.0452(9) Uiso 1 1 d . . 4
O016 O 0.60601(16) 0.10278(16) 0.1097(3) 0.0484(10) Uiso 1 1 d . . 4
O017 O 0.9550(2) 0.2918(2) 0.0000 0.0533(15) Uiso 1 2 d S . 4
O018 O 0.7342(3) 0.2269(3) 0.0000 0.0607(16) Uiso 1 2 d S . 4
O019 O 0.6669(3) 0.3230(3) 0.0000 0.0541(15) Uiso 1 2 d S C 4
O020 O 0.01153(18) 0.26686(18) 0.1994(4) 0.0600(12) Uiso 1 1 d . . 4
O021 O 0.26603(17) 0.36765(17) 0.1968(3) 0.0515(10) Uiso 1 1 d . . 4
O022 O 0.0394(3) 0.5874(3) 0.0000 0.0563(15) Uiso 1 2 d S . 4
O101 O 0.0971(4) 0.9722(4) 0.1299(7) 0.045(4) Uiso 0.437(16) 1 d P . 4
O102 O 0.1423(7) 0.9612(6) 0.0891(13) 0.130(8) Uiso 0.51(2) 1 d P . 4
O201 O 0.5784(9) 0.2403(10) 0.0000 0.058(6) Uiso 0.355(17) 2 d SP . 4
O202 O 0.5607(17) 0.2650(19) 0.0000 0.058(9) Uiso 0.176(16) 2 d SP . 4

loop_
_atom_type_symbol
_atom_type_description
_atom_type_scat_dispersion_real
_atom_type_scat_dispersion_imag
_atom_type_scat_source
C C 0.0033 0.0016 'International Tables Vol C Tables 4.2.6.8 and 6.1.1.4'
H H 0.0000 0.0000 'International Tables Vol C Tables 4.2.6.8 and 6.1.1.4'
N N 0.0061 0.0033 'International Tables Vol C Tables 4.2.6.8 and 6.1.1.4'
O O 0.0106 0.0060 'International Tables Vol C Tables 4.2.6.8 and 6.1.1.4'
Cl Cl 0.1484 0.1585 'International Tables Vol C Tables 4.2.6.8 and 6.1.1.4'
B B 0.0013 0.0007 'International Tables Vol C Tables 4.2.6.8 and 6.1.1.4'

loop_
_geom_angle_atom_site_label_1
_geom_angle_atom_site_label_2
_geom_angle_atom_site_label_3
_geom_angle
_geom_angle_site_symmetry_1
_geom_angle_site_symmetry_3
C131 N1 C111 109.5(13) . .
C131 N1 C121 108.8(7) . .
C111 N1 C121 112.6(6) . .
C131 N1 C141 112.3(6) . .
C111 N1 C141 107.4(7) . .
C121 N1 C141 106.2(12) . .
N1 C111 C112 115.9(10) . .
C111 C112 C113 107.9(8) . .
C114 C113 C112 110.1(9) . .
C122 C121 N1 115.4(9) . .
C123 C122 C121 109.7(7) . .
C122 C123 C124 111.7(9) . .
N1 C131 C132 116.6(8) . .
C133 C132 C131 110.8(10) . .
C132 C133 C134 110.9(11) . .
C142 C141 N1 116.7(8) . .
C141 C142 C143 108.0(10) . .
C144 C143 C142 114.6(11) . .
C212 C211 N2 113(2) . .
C211 C212 C213 95(2) . .
C212 C213 C214 87(2) . .
C312 C311 N3 104(3) . .
C313 C312 C311 120(4) . .
C314 C313 C312 163(4) . .
OC11 Cl1 OC12 175.5(12) . .
OC11 Cl1 O101 52.6(5) . .
OC12 Cl1 O101 131.8(8) . .
OC11 Cl1 O004 126.7(8) . 3_655
OC12 Cl1 O004 49.7(5) . 3_655
O101 Cl1 O004 139.8(5) . 3_655
OC11 Cl1 O101 132.7(8) . 7_466
OC12 Cl1 O101 51.4(5) . 7_466
O101 Cl1 O101 80.7(4) . 7_466
O004 Cl1 O101 82.5(3) 3_655 7_466
OC11 Cl1 O010 48.6(5) . 8_656
OC12 Cl1 O010 128.5(8) . 8_656
O101 Cl1 O010 81.0(3) . 8_656
O004 Cl1 O010 79.3(3) 3_655 8_656
O101 Cl1 O010 125.1(4) 7_466 8_656
OC11 Cl1 O020 130.8(8) . 2_565
OC12 Cl1 O020 48.9(5) . 2_565
O101 Cl1 O020 126.4(4) . 2_565
O004 Cl1 O020 86.0(3) 3_655 2_565
O101 Cl1 O020 80.6(3) 7_466 2_565
O010 Cl1 O020 147.6(4) 8_656 2_565
OC11 Cl1 Cl2 53.4(5) . 5_665
OC12 Cl1 Cl2 125.1(7) . 5_665
O101 Cl1 Cl2 88.6(4) . 5_665
O004 Cl1 Cl2 124.6(4) 3_655 5_665
O101 Cl1 Cl2 143.7(4) 7_466 5_665
O010 Cl1 Cl2 86.6(3) 8_656 5_665
O020 Cl1 Cl2 78.3(3) 2_565 5_665
OC11 Cl1 OC2 53.4(5) . 5_665
OC12 Cl1 OC2 125.1(7) . 5_665
O101 Cl1 OC2 88.6(4) . 5_665
O004 Cl1 OC2 124.6(4) 3_655 5_665
O101 Cl1 OC2 143.7(4) 7_466 5_665
O010 Cl1 OC2 86.6(3) 8_656 5_665
O020 Cl1 OC2 78.3(3) 2_565 5_665
Cl2 Cl1 OC2 0.00(10) 5_665 5_665
OC11 Cl1 O102 151.8(8) . 7_466
OC12 Cl1 O102 32.3(5) . 7_466
O101 Cl1 O102 99.7(5) . 7_466
O004 Cl1 O102 68.7(4) 3_655 7_466
O101 Cl1 O102 19.1(3) 7_466 7_466
O010 Cl1 O102 130.5(5) 8_656 7_466
O020 Cl1 O102 67.5(4) 2_565 7_466
Cl2 Cl1 O102 142.6(5) 5_665 7_466
OC2 Cl1 O102 142.6(5) 5_665 7_466
OC11 Cl1 O102 33.6(5) . .
OC12 Cl1 O102 150.8(8) . .
O101 Cl1 O102 19.0(3) . .
O004 Cl1 O102 141.3(5) 3_655 .
O101 Cl1 O102 99.6(5) 7_466 .
O010 Cl1 O102 67.9(4) 8_656 .
O020 Cl1 O102 132.6(5) 2_565 .
Cl2 Cl1 O102 74.6(4) 5_665 .
OC2 Cl1 O102 74.6(4) 5_665 .
O102 Cl1 O102 118.7(6) 7_466 .
Cl1 OC11 O102 129.8(7) . .
Cl1 OC11 OC12 2.3(6) . .
O102 OC11 OC12 132.0(4) . .
Cl1 OC11 O010 109.8(6) . 8_656
O102 OC11 O010 95.1(4) . 8_656
OC12 OC11 O010 108.4(2) . 8_656
Cl1 OC11 O101 104.7(6) . .
O102 OC11 O101 25.0(4) . .
OC12 OC11 O101 106.9(3) . .
O010 OC11 O101 106.8(2) 8_656 .
Cl1 OC11 Cl2 105.2(6) . 5_665
O102 OC11 Cl2 102.5(4) . 5_665
OC12 OC11 Cl2 104.54(19) . 5_665
O010 OC11 Cl2 114.62(19) 8_656 5_665
O101 OC11 Cl2 115.1(2) . 5_665
Cl1 OC11 OC2 105.2(6) . 5_665
O102 OC11 OC2 102.5(4) . 5_665
OC12 OC11 OC2 104.54(19) . 5_665
O010 OC11 OC2 114.62(19) 8_656 5_665
O101 OC11 OC2 115.1(2) . 5_665
Cl2 OC11 OC2 0.00(17) 5_665 5_665
Cl1 OC12 O102 131.3(7) . 7_466
Cl1 OC12 OC11 2.3(6) . .
O102 OC12 OC11 133.3(4) 7_466 .
Cl1 OC12 O004 108.2(6) . 3_655
O102 OC12 O004 96.6(4) 7_466 3_655
OC11 OC12 O004 106.4(2) . 3_655
Cl1 OC12 O020 109.3(6) . 2_565
O102 OC12 O020 94.9(4) 7_466 2_565
OC11 OC12 O020 109.2(2) . 2_565
O004 OC12 O020 116.8(2) 3_655 2_565
Cl1 OC12 O101 106.3(6) . 7_466
O102 OC12 O101 25.0(4) 7_466 7_466
OC11 OC12 O101 108.4(3) . 7_466
O004 OC12 O101 109.3(3) 3_655 7_466
O020 OC12 O101 106.6(2) 2_565 7_466
O017 Cl2 O018 142.5(2) . .
O017 Cl2 OC11 108.20(14) . 2_665
O018 Cl2 OC11 95.51(14) . 2_665
O017 Cl2 OC11 108.20(14) . 5_665
O018 Cl2 OC11 95.51(14) . 5_665
OC11 Cl2 OC11 99.7(2) 2_665 5_665
O017 Cl2 Cl1 87.5(2) . 2_665
O018 Cl2 Cl1 110.5(2) . 2_665
OC11 Cl2 Cl1 21.3(2) 2_665 2_665
OC11 Cl2 Cl1 112.0(3) 5_665 2_665
O017 Cl2 Cl1 87.5(2) . 5_665
O018 Cl2 Cl1 110.5(2) . 5_665
OC11 Cl2 Cl1 112.0(3) 2_665 5_665
OC11 Cl2 Cl1 21.3(2) 5_665 5_665
Cl1 Cl2 Cl1 117.3(4) 2_665 5_665
O021 Cl3 O021 122.8(2) 6 .
O021 Cl3 O005 102.36(13) 6 .
O021 Cl3 O005 102.36(13) . .
O021 Cl3 O006 107.66(13) 6 .
O021 Cl3 O006 107.66(13) . .
O005 Cl3 O006 114.1(2) . .
O101 OC4 O101 115.3(4) 1_545 2_565
O101 OC4 O101 106.65(17) 1_545 7_456
O101 OC4 O101 106.65(17) 2_565 7_456
O101 OC4 O101 106.65(17) 1_545 8_656
O101 OC4 O101 106.65(17) 2_565 8_656
O101 OC4 O101 115.3(4) 7_456 8_656
O009 O001 O015 118.70(19) . 2_665
O009 O001 O021 119.66(19) . 7_566
O015 O001 O021 121.62(19) 2_665 7_566
O009 O001 O202 81.6(10) . 5_665
O015 O001 O202 96.1(8) 2_665 5_665
O021 O001 O202 93.6(7) 7_566 5_665
O009 O001 O201 95.4(5) . 5_665
O015 O001 O201 87.3(4) 2_665 5_665
O021 O001 O201 89.0(4) 7_566 5_665
O202 O001 O201 14.0(8) 5_665 5_665
O008 O002 O008 106.31(14) 2_665 .
O008 O002 O008 111.07(7) 2_665 7_566
O008 O002 O008 111.07(7) . 7_566
O008 O002 O008 111.07(7) 2_665 8_656
O008 O002 O008 111.07(7) . 8_656
O008 O002 O008 106.31(14) 7_566 8_656
O011 O003 O007 104.49(16) 5_665 2_655
O011 O003 O007 104.49(16) 5_665 5_655
O007 O003 O007 105.0(2) 2_655 5_655
O011 O003 O004 119.4(2) 5_665 5_665
O007 O003 O004 111.14(16) 2_655 5_665
O007 O003 O004 111.14(16) 5_655 5_665
OC12 O004 OC12 111.5(3) 4_564 7_566
OC12 O004 O003 99.84(17) 4_564 5_665
OC12 O004 O003 99.84(17) 7_566 5_665
OC12 O004 O006 110.28(16) 4_564 5_665
OC12 O004 O006 110.28(16) 7_566 5_665
O003 O004 O006 124.3(2) 5_665 5_665
OC12 O004 Cl1 124.3(3) 4_564 7_566
OC12 O004 Cl1 22.1(2) 7_566 7_566
O003 O004 Cl1 112.0(2) 5_665 7_566
O006 O004 Cl1 88.3(2) 5_665 7_566
OC12 O004 Cl1 22.1(2) 4_564 4_564
OC12 O004 Cl1 124.3(3) 7_566 4_564
O003 O004 Cl1 112.0(2) 5_665 4_564
O006 O004 Cl1 88.3(2) 5_665 4_564
Cl1 O004 Cl1 128.6(5) 7_566 4_564
O009 O005 O009 98.7(2) 2_665 5_665
O009 O005 O011 107.28(16) 2_665 5_665
O009 O005 O011 107.28(16) 5_665 5_665
O009 O005 Cl3 107.91(15) 2_665 .
O009 O005 Cl3 107.91(15) 5_665 .
O011 O005 Cl3 124.7(2) 5_665 .
O004 O006 O010 104.84(16) 5_665 2_665
O004 O006 O010 104.84(16) 5_665 5_665
O010 O006 O010 118.8(3) 2_665 5_665
O004 O006 Cl3 118.9(2) 5_665 .
O010 O006 Cl3 105.15(16) 2_665 .
O010 O006 Cl3 105.15(16) 5_665 .
O016 O007 O020 106.38(17) . 8_656
O016 O007 O012 102.38(16) . 8_646
O020 O007 O012 112.74(18) 8_656 8_646
O016 O007 O003 109.57(18) . 5_655
O020 O007 O003 110.88(19) 8_656 5_655
O012 O007 O003 114.23(18) 8_646 5_655
O014 O008 O009 105.49(16) 7_566 2_665
O014 O008 O002 103.58(14) 7_566 .
O009 O008 O002 105.09(13) 2_665 .
O014 O008 O008 109.86(11) 7_566 6
O009 O008 O008 104.25(11) 2_665 6
O002 O008 O008 126.84(7) . 6
O014 O008 O202 70.0(6) 7_566 .
O009 O008 O202 65.9(5) 2_665 .
O002 O008 O202 165.7(3) . .
O008 O008 O202 67.3(3) 6 .
O001 O009 O014 127.37(19) . .
O001 O009 O008 97.88(16) . 2_665
O014 O009 O008 107.68(16) . 2_665
O001 O009 O005 98.31(18) . 5_665
O014 O009 O005 109.53(17) . 5_665
O008 O009 O005 116.23(17) 2_665 5_665
O001 O009 O202 50.8(5) . 5_665
O014 O009 O202 175.5(5) . 5_665
O008 O009 O202 69.5(6) 2_665 5_665
O005 O009 O202 75.0(5) 5_665 5_665
O013 O010 OC11 103.03(19) 7_566 7_566
O013 O010 O006 109.7(2) 7_566 5_665
OC11 O010 O006 108.6(2) 7_566 5_665
O013 O010 O020 103.42(18) 7_566 2_665
OC11 O010 O020 108.55(19) 7_566 2_665
O006 O010 O020 121.9(2) 5_665 2_665
O013 O010 Cl1 116.1(3) 7_566 7_566
OC11 O010 Cl1 21.6(2) 7_566 7_566
O006 O010 Cl1 87.6(3) 5_665 7_566
O020 O010 Cl1 118.3(3) 2_665 7_566
O003 O011 O015 106.65(16) 5_665 2_665
O003 O011 O015 106.65(16) 5_665 5_665
O015 O011 O015 99.3(2) 2_665 5_665
O003 O011 O005 118.6(2) 5_665 5_665
O015 O011 O005 111.84(16) 2_665 5_665
O015 O011 O005 111.84(16) 5_665 5_665
O015 O012 O012 104.00(17) 8_656 2_765
O015 O012 O007 101.46(16) 8_656 7_666
O012 O012 O007 113.85(18) 2_765 7_666
O015 O012 O022 129.7(2) 8_656 5_665
O012 O012 O022 106.15(15) 2_765 5_665
O007 O012 O022 101.81(18) 7_666 5_665
O010 O013 O018 111.2(2) 8_656 5_665
O010 O013 O016 110.56(18) 8_656 2_665
O018 O013 O016 105.63(19) 5_665 2_665
O010 O013 O021 109.06(19) 8_656 7_566
O018 O013 O021 110.3(2) 5_665 7_566
O016 O013 O021 110.07(18) 2_665 7_566
O010 O013 O201 174.8(3) 8_656 5_665
O018 O013 O201 67.8(3) 5_665 5_665
O016 O013 O201 65.5(3) 2_665 5_665
O021 O013 O201 75.8(3) 7_566 5_665
O009 O014 O019 133.9(2) . 3_655
O009 O014 O008 110.91(17) . 8_656
O019 O014 O008 95.86(18) 3_655 8_656
O009 O014 O021 104.93(17) . 2_665
O019 O014 O021 94.53(18) 3_655 2_665
O008 O014 O021 116.84(17) 8_656 2_665
O009 O014 O202 177.7(7) . 3_655
O019 O014 O202 47.9(5) 3_655 3_655
O008 O014 O202 66.9(7) 8_656 3_655
O021 O014 O202 75.7(5) 2_665 3_655
O001 O015 O012 134.09(19) 2_665 7_566
O001 O015 O016 90.59(16) 2_665 .
O012 O015 O016 108.06(16) 7_566 .
O001 O015 O011 95.49(18) 2_665 5_665
O012 O015 O011 112.79(18) 7_566 5_665
O016 O015 O011 114.20(17) . 5_665
O007 O016 O016 107.87(12) . 6
O007 O016 O013 108.24(17) . 2_665
O016 O016 O013 109.02(12) 6 2_665
O007 O016 O015 111.55(17) . .
O016 O016 O015 105.82(11) 6 .
O013 O016 O015 114.14(18) 2_665 .
O007 O016 O201 173.0(3) . .
O016 O016 O201 67.35(16) 6 .
O013 O016 O201 69.7(3) 2_665 .
O015 O016 O201 75.2(3) . .
Cl2 O017 O022 128.1(3) . 5_665
Cl2 O017 O020 104.90(16) . 6_655
O022 O017 O020 100.45(17) 5_665 6_655
Cl2 O017 O020 104.90(16) . 1_655
O022 O017 O020 100.45(17) 5_665 1_655
O020 O017 O020 119.7(3) 6_655 1_655
O019 O018 O013 95.02(19) . 2_665
O019 O018 O013 95.02(19) . 5_665
O013 O018 O013 110.7(3) 2_665 5_665
O019 O018 Cl2 127.2(3) . .
O013 O018 Cl2 113.25(17) 2_665 .
O013 O018 Cl2 113.25(17) 5_665 .
O019 O018 O201 50.1(4) . .
O013 O018 O201 68.0(2) 2_665 .
O013 O018 O201 68.0(2) 5_665 .
Cl2 O018 O201 177.2(4) . .
O018 O019 O014 120.25(13) . 7_566
O018 O019 O014 120.25(13) . 4_564
O014 O019 O014 119.5(3) 7_566 4_564
O018 O019 O202 96.4(10) . .
O014 O019 O202 85.8(5) 7_566 .
O014 O019 O202 85.8(5) 4_564 .
O018 O019 O201 82.0(5) . .
O014 O019 O201 93.1(3) 7_566 .
O014 O019 O201 93.1(3) 4_564 .
O202 O019 O201 14.4(8) . .
O007 O020 OC12 101.33(19) 7_566 2_565
O007 O020 O010 111.25(19) 7_566 2_665
OC12 O020 O010 108.65(19) 2_565 2_665
O007 O020 O017 105.41(19) 7_566 1_455
OC12 O020 O017 110.3(2) 2_565 1_455
O010 O020 O017 118.5(2) 2_665 1_455
O007 O020 Cl1 113.0(3) 7_566 2_565
OC12 O020 Cl1 21.8(2) 2_565 2_565
O010 O020 Cl1 117.5(3) 2_665 2_565
O017 O020 Cl1 89.0(3) 1_455 2_565
Cl3 O021 O013 107.74(17) . 8_656
Cl3 O021 O014 112.99(18) . 2_665
O013 O021 O014 110.65(18) 8_656 2_665
Cl3 O021 O001 142.0(2) . 8_656
O013 O021 O001 90.78(17) 8_656 8_656
O014 O021 O001 89.54(17) 2_665 8_656
O012 O022 O012 137.4(3) 2_665 5_665
O012 O022 O017 111.29(14) 2_665 5_665
O012 O022 O017 111.29(14) 5_665 5_665
O102 O101 OC4 172.5(10) . 1_565
O102 O101 OC11 69.1(8) . .
OC4 O101 OC11 109.1(3) 1_565 .
O102 O101 OC12 66.5(8) . 8_666
OC4 O101 OC12 108.0(3) 1_565 8_666
OC11 O101 OC12 108.5(3) . 8_666
O102 O101 O102 43.2(9) . 6
OC4 O101 O102 144.0(4) 1_565 6
OC11 O101 O102 92.3(4) . 6
OC12 O101 O102 91.1(4) 8_666 6
O102 O101 O101 64.9(9) . 6
OC4 O101 O101 122.37(18) 1_565 6
OC11 O101 O101 104.2(2) . 6
OC12 O101 O101 104.0(2) 8_666 6
O102 O101 O101 21.7(3) 6 6
O102 O101 Cl1 91.7(9) . .
OC4 O101 Cl1 86.7(3) 1_565 .
OC11 O101 Cl1 22.6(3) . .
OC12 O101 Cl1 120.6(4) 8_666 .
O102 O101 Cl1 109.8(4) 6 .
O101 O101 Cl1 115.5(3) 6 .
O102 O101 Cl1 88.8(9) . 8_666
OC4 O101 Cl1 85.9(3) 1_565 8_666
OC11 O101 Cl1 119.9(4) . 8_666
OC12 O101 Cl1 22.3(3) 8_666 8_666
O102 O101 Cl1 108.6(4) 6 8_666
O101 O101 Cl1 115.7(3) 6 8_666
Cl1 O101 Cl1 123.2(3) . 8_666
O101 O102 O102 115.1(9) . 6
O101 O102 OC12 88.5(9) . 8_666
O102 O102 OC12 117.3(4) 6 8_666
O101 O102 OC11 85.9(9) . .
O102 O102 OC11 117.0(4) 6 .
OC12 O102 OC11 122.2(6) 8_666 .
O101 O102 O101 93.4(10) . 6
O102 O102 O101 21.7(3) 6 6
OC12 O102 O101 119.7(6) 8_666 6
OC11 O102 O101 118.1(6) . 6
O101 O102 Cl1 72.1(9) . 8_666
O102 O102 Cl1 123.5(3) 6 8_666
OC12 O102 Cl1 16.4(3) 8_666 8_666
OC11 O102 Cl1 119.5(6) . 8_666
O101 O102 Cl1 118.9(5) 6 8_666
O101 O102 Cl1 69.2(8) . .
O102 O102 Cl1 122.8(3) 6 .
OC12 O102 Cl1 119.8(6) 8_666 .
OC11 O102 Cl1 16.6(3) . .
O101 O102 Cl1 116.9(5) 6 .
Cl1 O102 Cl1 112.3(5) 8_666 .
O202 O201 O019 83(4) . .
O202 O201 O001 76.5(14) . 2_665
O019 O201 O001 108.9(4) . 2_665
O202 O201 O001 76.5(14) . 5_665
O019 O201 O001 108.9(4) . 5_665
O001 O201 O001 129.6(7) 2_665 5_665
O202 O201 O016 147(3) . 6
O019 O201 O016 119.0(7) . 6
O001 O201 O016 114.2(6) 2_665 6
O001 O201 O016 73.3(3) 5_665 6
O202 O201 O016 147(3) . .
O019 O201 O016 119.0(7) . .
O001 O201 O016 73.3(3) 2_665 .
O001 O201 O016 114.2(6) 5_665 .
O016 O201 O016 45.3(3) 6 .
O202 O201 O018 131(4) . .
O019 O201 O018 48.0(3) . .
O001 O201 O018 115.0(4) 2_665 .
O001 O201 O018 115.0(4) 5_665 .
O016 O201 O018 75.0(5) 6 .
O016 O201 O018 75.0(5) . .
O202 O201 O013 135.3(19) . 2_665
O019 O201 O013 76.1(4) . 2_665
O001 O201 O013 74.1(2) 2_665 2_665
O001 O201 O013 147.7(7) 5_665 2_665
O016 O201 O013 76.6(5) 6 2_665
O016 O201 O013 44.9(3) . 2_665
O018 O201 O013 44.2(3) . 2_665
O202 O201 O013 135.3(19) . 5_665
O019 O201 O013 76.1(4) . 5_665
O001 O201 O013 147.7(7) 2_665 5_665
O001 O201 O013 74.1(2) 5_665 5_665
O016 O201 O013 44.9(3) 6 5_665
O016 O201 O013 76.6(5) . 5_665
O018 O201 O013 44.2(3) . 5_665
O013 O201 O013 76.4(5) 2_665 5_665
O201 O202 O019 83(4) . .
O201 O202 O001 89.4(17) . 2_665
O019 O202 O001 111.3(7) . 2_665
O201 O202 O001 89.4(17) . 5_665
O019 O202 O001 111.3(7) . 5_665
O001 O202 O001 137.0(14) 2_665 5_665
O201 O202 O009 136(2) . 2_665
O019 O202 O009 117.2(11) . 2_665
O001 O202 O009 47.6(5) 2_665 2_665
O001 O202 O009 114.5(12) 5_665 2_665
O201 O202 O009 136(2) . 5_665
O019 O202 O009 117.2(11) . 5_665
O001 O202 O009 114.5(12) 2_665 5_665
O001 O202 O009 47.6(5) 5_665 5_665
O009 O202 O009 71.7(8) 2_665 5_665
O201 O202 O008 149(3) . .
O019 O202 O008 76.0(9) . .
O001 O202 O008 77.1(7) 2_665 .
O001 O202 O008 119.7(13) 5_665 .
O009 O202 O008 44.7(5) 2_665 .
O009 O202 O008 75.0(9) 5_665 .
O201 O202 O008 149(3) . 6
O019 O202 O008 76.0(9) . 6
O001 O202 O008 119.7(13) 2_665 6
O001 O202 O008 77.1(7) 5_665 6
O009 O202 O008 75.0(9) 2_665 6
O009 O202 O008 44.7(5) 5_665 6
O008 O202 O008 45.4(6) . 6
O201 O202 O014 106(3) . 7_566
O019 O202 O014 46.2(5) . 7_566
O001 O202 O014 71.9(4) 2_665 7_566
O001 O202 O014 148.4(12) 5_665 7_566
O009 O202 O014 73.1(6) 2_665 7_566
O009 O202 O014 116.2(12) 5_665 7_566
O008 O202 O014 43.1(4) . 7_566
O008 O202 O014 75.7(8) 6 7_566
O201 O202 O014 106(3) . 4_564
O019 O202 O014 46.2(5) . 4_564
O001 O202 O014 148.4(12) 2_665 4_564
O001 O202 O014 71.9(4) 5_665 4_564
O009 O202 O014 116.2(12) 2_665 4_564
O009 O202 O014 73.1(6) 5_665 4_564
O008 O202 O014 75.7(8) . 4_564
O008 O202 O014 43.1(4) 6 4_564
O014 O202 O014 77.4(7) 7_566 4_564

loop_
_geom_bond_atom_site_label_1
_geom_bond_atom_site_label_2
_geom_bond_distance
_geom_bond_site_symmetry_2
N1 C131 1.492(18) .
N1 C111 1.511(13) .
N1 C121 1.531(13) .
N1 C141 1.555(18) .
C111 C112 1.529(13) .
C112 C113 1.533(13) .
C113 C114 1.528(15) .
C121 C122 1.521(12) .
C122 C123 1.516(13) .
C123 C124 1.520(16) .
C131 C132 1.517(15) .
C132 C133 1.507(16) .
C133 C134 1.523(18) .
C141 C142 1.502(14) .
C142 C143 1.546(16) .
C143 C144 1.481(18) .
N2 C211 1.57(3) .
C211 C212 1.54(4) .
C212 C213 1.60(4) .
C213 C214 1.93(4) .
N3 C311 1.72(4) .
C311 C312 1.58(5) .
C312 C313 1.40(7) .
C313 C314 1.44(6) .
Cl1 OC11 1.377(14) .
Cl1 OC12 1.383(14) .
Cl1 O101 3.459(16) .
Cl1 O004 3.490(14) 3_655
Cl1 O101 3.502(16) 7_466
Cl1 O010 3.517(14) 8_656
Cl1 O020 3.518(14) 2_565
Cl1 Cl2 3.652(14) 5_665
Cl1 OC2 3.652(14) 5_665
Cl1 O102 3.68(2) 7_466
Cl1 O102 3.70(2) .
OC11 O102 2.663(16) .
OC11 OC12 2.758(7) .
OC11 O010 2.804(6) 8_656
OC11 O101 2.843(10) .
OC11 Cl2 3.040(5) 5_665
OC11 OC2 3.040(5) 5_665
OC12 O102 2.617(16) 7_466
OC12 O004 2.802(6) 3_655
OC12 O020 2.810(6) 2_565
OC12 O101 2.853(10) 7_466
Cl2 O017 2.819(7) .
Cl2 O018 2.889(7) .
Cl2 OC11 3.040(5) 2_665
Cl2 OC11 3.040(5) 5_665
Cl2 Cl1 3.652(14) 2_665
Cl2 Cl1 3.652(14) 5_665
Cl3 O021 2.808(5) 6
Cl3 O021 2.808(5) .
Cl3 O005 2.935(6) .
Cl3 O006 2.942(7) .
OC4 O101 2.810(9) 1_545
OC4 O101 2.810(9) 2_565
OC4 O101 2.810(9) 7_456
OC4 O101 2.810(9) 8_656
O001 O009 2.720(6) .
O001 O015 2.738(6) 2_665
O001 O021 2.842(6) 7_566
O001 O202 2.856(14) 5_665
O001 O201 2.937(10) 5_665
O002 O008 2.816(3) 2_665
O002 O008 2.817(3) .
O002 O008 2.817(3) 7_566
O002 O008 2.817(3) 8_656
O003 O011 2.781(7) 5_665
O003 O007 2.791(5) 2_655
O003 O007 2.791(5) 5_655
O003 O004 2.803(7) 5_665
O004 OC12 2.801(6) 4_564
O004 OC12 2.802(6) 7_566
O004 O003 2.803(7) 5_665
O004 O006 2.814(8) 5_665
O004 Cl1 3.490(14) 7_566
O004 Cl1 3.490(14) 4_564
O005 O009 2.813(5) 2_665
O005 O009 2.813(5) 5_665
O005 O011 2.818(7) 5_665
O006 O004 2.814(8) 5_665
O006 O010 2.826(5) 2_665
O006 O010 2.826(5) 5_665
O007 O016 2.738(5) .
O007 O020 2.739(6) 8_656
O007 O012 2.770(5) 8_646
O007 O003 2.791(5) 5_655
O008 O014 2.777(5) 7_566
O008 O009 2.807(5) 2_665
O008 O008 2.887(7) 6
O008 O202 3.74(4) .
O009 O014 2.760(5) .
O009 O008 2.807(5) 2_665
O009 O005 2.813(5) 5_665
O009 O202 3.64(4) 5_665
O010 O013 2.753(6) 7_566
O010 OC11 2.804(6) 7_566
O010 O006 2.826(5) 5_665
O010 O020 2.829(6) 2_665
O010 Cl1 3.517(14) 7_566
O011 O003 2.781(7) 5_665
O011 O015 2.795(5) 2_665
O011 O015 2.795(5) 5_665
O011 O005 2.818(7) 5_665
O012 O015 2.761(5) 8_656
O012 O012 2.767(7) 2_765
O012 O007 2.770(5) 7_666
O012 O022 2.778(4) 5_665
O013 O010 2.753(6) 8_656
O013 O018 2.768(5) 5_665
O013 O016 2.769(6) 2_665
O013 O021 2.817(6) 7_566
O013 O201 3.680(19) 5_665
O014 O019 2.764(5) 3_655
O014 O008 2.777(5) 8_656
O014 O021 2.829(6) 2_665
O014 O202 3.82(3) 3_655
O015 O001 2.738(6) 2_665
O015 O012 2.761(5) 7_566
O015 O016 2.772(5) .
O015 O011 2.795(5) 5_665
O016 O016 2.749(8) 6
O016 O013 2.769(6) 2_665
O016 O201 3.57(2) .
O017 O022 2.840(8) 5_665
O017 O020 2.889(5) 6_655
O017 O020 2.889(5) 1_655
O018 O019 2.756(9) .
O018 O013 2.768(5) 2_665
O018 O013 2.768(5) 5_665
O018 O201 3.67(2) .
O019 O014 2.764(5) 7_566
O019 O014 2.764(5) 4_564
O019 O202 2.84(4) .
O019 O201 2.845(19) .
O020 O007 2.739(6) 7_566
O020 OC12 2.810(6) 2_565
O020 O010 2.829(6) 2_665
O020 O017 2.889(5) 1_455
O020 Cl1 3.518(14) 2_565
O021 O013 2.817(6) 8_656
O021 O014 2.830(6) 2_665
O021 O001 2.842(6) 8_656
O022 O012 2.778(4) 2_665
O022 O012 2.778(4) 5_665
O022 O017 2.840(8) 5_665
O101 O102 1.205(17) .
O101 OC4 2.810(9) 1_565
O101 OC12 2.853(10) 8_666
O101 O102 2.953(19) 6
O101 O101 3.256(18) 6
O101 Cl1 3.502(16) 8_666
O102 O102 2.23(3) 6
O102 OC12 2.617(16) 8_666
O102 O101 2.953(19) 6
O102 Cl1 3.68(2) 8_666
O201 O202 0.71(4) .
O201 O001 2.937(10) 2_665
O201 O001 2.937(10) 5_665
O201 O016 3.57(2) 6
O201 O013 3.680(19) 2_665
O201 O013 3.680(19) 5_665
O202 O001 2.856(14) 2_665
O202 O001 2.856(14) 5_665
O202 O009 3.64(4) 2_665
O202 O009 3.64(4) 5_665
O202 O008 3.74(4) 6
O202 O014 3.82(3) 7_566
O202 O014 3.82(3) 4_564
